data_4506405
loop_
_publ_author_name
'Ebenezer, Samuel'
'Muthiah, P. Thomas'

_publ_section_title
;
 Design of Co-crystals/Salts of Aminopyrimidines and Carboxylic Acids
 through Recurrently Occurring Synthons
;
_journal_issue 7
_journal_name_full 'Crystal Growth &amp; Design'
_journal_page_first 3766
_journal_paper_doi 10.1021/cg3005954
_journal_volume 12
_journal_year 2012
_chemical_formula_moiety 'C6 H10 N3, C3 H3 O4'
_chemical_formula_sum 'C9 H13 N3 O4'
_chemical_formula_weight 227.22
_chemical_name_systematic
;
 2-amino-4,6-dimethylpyrimidine-malonic acid
;
_space_group_IT_number 2
_symmetry_cell_setting triclinic
_symmetry_space_group_name_Hall '-P 1'
_symmetry_space_group_name_H-M 'P -1'
_atom_sites_solution_hydrogens geom
_atom_sites_solution_primary direct
_atom_sites_solution_secondary difmap
_audit_creation_method SHELXL-97
_cell_angle_alpha 85.906(4)
_cell_angle_beta 85.005(3)
_cell_angle_gamma 80.131(3)
_cell_formula_units_Z 2
_cell_length_a 4.1106(2)
_cell_length_b 9.8487(5)
_cell_length_c 13.7524(7)
_cell_measurement_reflns_used 2843
_cell_measurement_temperature 293(2)
_cell_measurement_theta_max 28.9
_cell_measurement_theta_min 2.1
_cell_volume 545.53(5)
_computing_cell_refinement 'SAINT (Bruker, 2008)'
_computing_data_collection 'SMART APEX II (Bruker, 2008)'
_computing_data_reduction 'SAINT (Bruker, 2008)'
_computing_molecular_graphics 'Mercury 2.2 (Macrae et al., 2006)'
_computing_publication_material 'PLATON (Spek, 2003)'
_computing_structure_refinement 'SHELXL-97 (Sheldrick, 2008)'
_computing_structure_solution 'SHELXS-97 (Sheldrick, 2008)'
_diffrn_ambient_temperature 293(2)
_diffrn_measured_fraction_theta_full 0.990
_diffrn_measured_fraction_theta_max 0.990
_diffrn_measurement_device_type 'Bruker SMART APEX II CCD area-detector'
_diffrn_measurement_method '\f and \w scans'
_diffrn_radiation_monochromator graphite
_diffrn_radiation_source 'fine-focus sealed tube'
_diffrn_radiation_type MoK\a
_diffrn_radiation_wavelength 0.71073
_diffrn_reflns_av_R_equivalents 0.0322
_diffrn_reflns_av_sigmaI/netI 0.0306
_diffrn_reflns_limit_h_max 5
_diffrn_reflns_limit_h_min -5
_diffrn_reflns_limit_k_max 13
_diffrn_reflns_limit_k_min -13
_diffrn_reflns_limit_l_max 18
_diffrn_reflns_limit_l_min -18
_diffrn_reflns_number 11548
_diffrn_reflns_theta_full 28.85
_diffrn_reflns_theta_max 28.85
_diffrn_reflns_theta_min 2.10
_exptl_absorpt_coefficient_mu 0.110
_exptl_absorpt_correction_T_max 0.9826
_exptl_absorpt_correction_T_min 0.9730
_exptl_absorpt_correction_type multi-scan
_exptl_absorpt_process_details 'SADABS; (Bruker, 2008)'
_exptl_crystal_colour colourless
_exptl_crystal_density_diffrn 1.383
_exptl_crystal_density_method 'not measured'
_exptl_crystal_description Needle
_exptl_crystal_F_000 240
_exptl_crystal_size_max 0.25
_exptl_crystal_size_mid 0.16
_exptl_crystal_size_min 0.16
_refine_diff_density_max 0.340
_refine_diff_density_min -0.190
_refine_diff_density_rms 0.072
_refine_ls_extinction_method none
_refine_ls_goodness_of_fit_ref 1.000
_refine_ls_hydrogen_treatment constr
_refine_ls_matrix_type full
_refine_ls_number_parameters 148
_refine_ls_number_reflns 2843
_refine_ls_number_restraints 0
_refine_ls_restrained_S_all 1.000
_refine_ls_R_factor_all 0.1002
_refine_ls_R_factor_gt 0.0682
_refine_ls_shift/su_max 0.001
_refine_ls_shift/su_mean 0.000
_refine_ls_structure_factor_coef Fsqd
_refine_ls_weighting_details 'calc w=1/[\s^2^(Fo^2^)+(0.1492P)^2^+0.0000P] where P=(Fo^2^+2Fc^2^)/3'
_refine_ls_weighting_scheme calc
_refine_ls_wR_factor_gt 0.1900
_refine_ls_wR_factor_ref 0.2196
_reflns_number_gt 1798
_reflns_number_total 2843
_reflns_threshold_expression >2sigma(I)
_cod_data_source_file cg3005954_si_001.cif
_cod_data_source_block MPMA
_cod_depositor_comments
;
The following automatic conversions were performed:

'_symmetry_cell_setting' value 'Triclinic' changed to 'triclinic'
according to /home/saulius/struct/CIF-dictionaries/cif_core.dic
dictionary named 'cif_core.dic' version 2.4.1 from 2010-06-29.

Automatic conversion script
Id: cif_fix_values 1891 2012-01-12 08:04:46Z andrius 

 Adding full bibliography for 4506394--4506407.cif.
;
_cod_database_code 4506405

loop_
_symmetry_equiv_pos_as_xyz
'x, y, z'
'-x, -y, -z'

loop_
_atom_site_label
_atom_site_type_symbol
_atom_site_fract_x
_atom_site_fract_y
_atom_site_fract_z
_atom_site_U_iso_or_equiv
_atom_site_adp_type
_atom_site_occupancy
_atom_site_symmetry_multiplicity
_atom_site_calc_flag
_atom_site_refinement_flags
N1 N 0.6596(4) 0.49692(15) 0.24771(10) 0.0367(4) Uani 1 1 d .
H1 H 0.5569 0.5631 0.2819 0.044 Uiso 1 1 calc R
N3 N 0.7544(4) 0.39504(16) 0.09580(10) 0.0406(4) Uani 1 1 d .
O1 O 0.3212(4) 0.69107(15) 0.35810(10) 0.0545(4) Uani 1 1 d .
C10 C -0.0796(5) 0.8869(2) 0.39339(14) 0.0439(5) Uani 1 1 d .
H10A H -0.2156 0.8394 0.4409 0.053 Uiso 1 1 calc R
H10B H 0.0836 0.9191 0.4289 0.053 Uiso 1 1 calc R
O4 O -0.4093(4) 1.10947(15) 0.39821(12) 0.0625(5) Uani 1 1 d .
O2 O 0.0229(4) 0.78947(16) 0.23692(11) 0.0616(5) Uani 1 1 d .
N2 N 0.3929(5) 0.59905(18) 0.11430(12) 0.0520(5) Uani 1 1 d .
H2A H 0.3539 0.6005 0.0538 0.062 Uiso 1 1 calc R
H2B H 0.2951 0.6644 0.1500 0.062 Uiso 1 1 calc R
C7 C 1.1257(6) 0.1807(2) 0.07281(16) 0.0572(6) Uani 1 1 d .
H7A H 0.9620 0.1282 0.0578 0.086 Uiso 1 1 calc R
H7B H 1.2963 0.1214 0.1062 0.086 Uiso 1 1 calc R
H7C H 1.2209 0.2198 0.0133 0.086 Uiso 1 1 calc R
O3 O -0.3693(5) 1.00826(17) 0.26001(12) 0.0703(6) Uani 1 1 d .
H3 H -0.2620 0.9389 0.2362 0.105 Uiso 1 1 calc R
C5 C 1.0360(5) 0.29221(19) 0.23422(14) 0.0422(5) Uani 1 1 d .
H5 H 1.1899 0.2219 0.2606 0.051 Uiso 1 1 calc R
C4 C 0.9665(5) 0.29418(19) 0.13693(13) 0.0406(5) Uani 1 1 d .
C9 C 0.1037(5) 0.78171(19) 0.32442(14) 0.0419(5) Uani 1 1 d .
C2 C 0.6024(5) 0.49686(18) 0.15222(13) 0.0381(4) Uani 1 1 d .
C6 C 0.8731(5) 0.39591(18) 0.29051(13) 0.0380(4) Uani 1 1 d .
C11 C -0.2981(5) 1.0118(2) 0.35142(15) 0.0451(5) Uani 1 1 d .
C8 C 0.9145(6) 0.4035(2) 0.39621(14) 0.0509(5) Uani 1 1 d .
H8A H 0.9443 0.4951 0.4086 0.076 Uiso 1 1 calc R
H8B H 1.1050 0.3387 0.4142 0.076 Uiso 1 1 calc R
H8C H 0.7210 0.3815 0.4340 0.076 Uiso 1 1 calc R

loop_
_atom_site_aniso_label
_atom_site_aniso_U_11
_atom_site_aniso_U_22
_atom_site_aniso_U_33
_atom_site_aniso_U_23
_atom_site_aniso_U_13
_atom_site_aniso_U_12
N1 0.0473(9) 0.0332(8) 0.0275(7) -0.0057(6) -0.0050(6) 0.0022(6)
N3 0.0494(9) 0.0403(9) 0.0291(8) -0.0083(6) -0.0031(6) 0.0036(7)
O1 0.0686(10) 0.0447(8) 0.0432(8) -0.0099(6) -0.0070(7) 0.0143(7)
C10 0.0487(11) 0.0442(10) 0.0360(10) -0.0113(8) -0.0050(8) 0.0046(9)
O4 0.0786(11) 0.0415(8) 0.0601(10) -0.0122(7) 0.0021(8) 0.0108(7)
O2 0.0782(11) 0.0600(10) 0.0411(8) -0.0190(7) -0.0147(7) 0.0163(8)
N2 0.0721(12) 0.0480(10) 0.0288(8) -0.0100(7) -0.0138(8) 0.0181(8)
C7 0.0642(14) 0.0530(13) 0.0485(12) -0.0162(10) -0.0047(10) 0.0127(10)
O3 0.0940(14) 0.0550(10) 0.0531(10) -0.0096(8) -0.0235(9) 0.0238(9)
C5 0.0476(11) 0.0369(9) 0.0390(10) -0.0021(7) -0.0089(8) 0.0040(8)
C4 0.0451(10) 0.0388(10) 0.0361(10) -0.0064(7) -0.0020(8) -0.0010(8)
C9 0.0478(11) 0.0375(10) 0.0386(10) -0.0097(8) -0.0012(8) -0.0001(8)
C2 0.0467(10) 0.0372(9) 0.0289(9) -0.0055(7) -0.0034(7) -0.0013(8)
C6 0.0452(10) 0.0386(9) 0.0311(9) 0.0001(7) -0.0070(7) -0.0084(8)
C11 0.0504(11) 0.0381(10) 0.0445(11) -0.0057(8) -0.0014(9) -0.0005(8)
C8 0.0669(14) 0.0522(12) 0.0331(10) -0.0033(8) -0.0123(9) -0.0038(10)

loop_
_atom_type_symbol
_atom_type_description
_atom_type_scat_dispersion_real
_atom_type_scat_dispersion_imag
_atom_type_scat_source
C C 0.0033 0.0016 'International Tables Vol C Tables 4.2.6.8 and 6.1.1.4'
H H 0.0000 0.0000 'International Tables Vol C Tables 4.2.6.8 and 6.1.1.4'
N N 0.0061 0.0033 'International Tables Vol C Tables 4.2.6.8 and 6.1.1.4'
O O 0.0106 0.0060 'International Tables Vol C Tables 4.2.6.8 and 6.1.1.4'

loop_
_geom_angle_atom_site_label_1
_geom_angle_atom_site_label_2
_geom_angle_atom_site_label_3
_geom_angle
C6 N1 C2 121.69(15)
C6 N1 H1 119.2
C2 N1 H1 119.2
C4 N3 C2 117.66(16)
C11 C10 C9 118.59(17)
C11 C10 H10A 107.7
C9 C10 H10A 107.7
C11 C10 H10B 107.7
C9 C10 H10B 107.7
H10A C10 H10B 107.1
C2 N2 H2A 120.0
C2 N2 H2B 120.0
H2A N2 H2B 120.0
C4 C7 H7A 109.5
C4 C7 H7B 109.5
H7A C7 H7B 109.5
C4 C7 H7C 109.5
H7A C7 H7C 109.5
H7B C7 H7C 109.5
C11 O3 H3 109.5
C6 C5 C4 118.68(17)
C6 C5 H5 120.7
C4 C5 H5 120.7
N3 C4 C5 122.44(16)
N3 C4 C7 116.35(17)
C5 C4 C7 121.21(17)
O1 C9 O2 124.17(17)
O1 C9 C10 117.43(17)
O2 C9 C10 118.39(17)
N2 C2 N3 119.63(16)
N2 C2 N1 118.89(15)
N3 C2 N1 121.48(16)
N1 C6 C5 118.03(16)
N1 C6 C8 117.77(15)
C5 C6 C8 124.20(16)
O4 C11 O3 120.75(19)
O4 C11 C10 122.47(19)
O3 C11 C10 116.76(16)
C6 C8 H8A 109.5
C6 C8 H8B 109.5
H8A C8 H8B 109.5
C6 C8 H8C 109.5
H8A C8 H8C 109.5
H8B C8 H8C 109.5

loop_
_geom_bond_atom_site_label_1
_geom_bond_atom_site_label_2
_geom_bond_distance
N1 C6 1.347(2)
N1 C2 1.354(2)
N1 H1 0.8600
N3 C4 1.332(2)
N3 C2 1.345(2)
O1 C9 1.245(2)
C10 C11 1.504(3)
C10 C9 1.513(2)
C10 H10A 0.9700
C10 H10B 0.9700
O4 C11 1.198(2)
O2 C9 1.269(2)
N2 C2 1.316(2)
N2 H2A 0.8600
N2 H2B 0.8600
C7 C4 1.498(3)
C7 H7A 0.9600
C7 H7B 0.9600
C7 H7C 0.9600
O3 C11 1.319(2)
O3 H3 0.8200
C5 C6 1.371(2)
C5 C4 1.390(2)
C5 H5 0.9300
C6 C8 1.487(2)
C8 H8A 0.9600
C8 H8B 0.9600
C8 H8C 0.9600
